data_4316384
loop_
_publ_author_name
'Matthew F. Cain'
'Russell P. Hughes'
'David S. Glueck'
'James A. Golen'
'Curtis E. Moore'
'Arnold L. Rheingold'

_publ_section_title
;
 Synthesis and Structure of Intermediates in Copper-Catalyzed Alkylation
 of Diphenylphosphine
;
_journal_name_full 'Inorganic Chemistry'
_journal_page_first 7650
_journal_page_last 7662
_journal_paper_doi 10.1021/ic100816u
_journal_volume 49
_journal_year 2010
_chemical_formula_sum 'C52 H52 Cu F6 Fe P5'
_chemical_formula_weight 1065.18
_chemical_name_systematic
; 
 ? 
;
_space_group_IT_number 14
_symmetry_cell_setting monoclinic
_symmetry_space_group_name_Hall '-P 2yn'
_symmetry_space_group_name_H-M 'P 1 21/n 1'
_atom_sites_solution_hydrogens geom
_atom_sites_solution_primary direct
_atom_sites_solution_secondary difmap
_audit_creation_method SHELXL-97
_cell_angle_alpha 90.00
_cell_angle_beta 98.794(6)
_cell_angle_gamma 90.00
_cell_formula_units_Z 4
_cell_length_a 11.866(3)
_cell_length_b 32.018(9)
_cell_length_c 12.795(3)
_cell_measurement_reflns_used 1044
_cell_measurement_temperature 150(2)
_cell_measurement_theta_max 25.45
_cell_measurement_theta_min 2.90
_cell_volume 4804(2)
_computing_cell_refinement 'Bruker SAINT'
_computing_data_collection 'Bruker APEX2'
_computing_data_reduction 'Bruker SAINT'
_computing_molecular_graphics 'Bruker SHELXTL'
_computing_publication_material 'Bruker SHELXTL'
_computing_structure_refinement 'SHELXL-97 (Sheldrick, 2008)'
_computing_structure_solution 'SHELXS-97 (Sheldrick, 2008)'
_diffrn_ambient_temperature 150(2)
_diffrn_measured_fraction_theta_full 0.942
_diffrn_measured_fraction_theta_max 0.942
_diffrn_measurement_device_type 'Bruker APEX CCD'
_diffrn_measurement_method '\f and \w scans'
_diffrn_radiation_monochromator graphite
_diffrn_radiation_source 'fine-focus sealed tube'
_diffrn_radiation_type MoK\a
_diffrn_radiation_wavelength 0.71073
_diffrn_reflns_av_R_equivalents 0.0878
_diffrn_reflns_av_sigmaI/netI 0.0691
_diffrn_reflns_limit_h_max 14
_diffrn_reflns_limit_h_min -14
_diffrn_reflns_limit_k_max 38
_diffrn_reflns_limit_k_min -38
_diffrn_reflns_limit_l_max 12
_diffrn_reflns_limit_l_min -15
_diffrn_reflns_number 33619
_diffrn_reflns_theta_full 25.00
_diffrn_reflns_theta_max 25.00
_diffrn_reflns_theta_min 1.27
_exptl_absorpt_coefficient_mu 0.971
_exptl_absorpt_correction_T_max 0.7337
_exptl_absorpt_correction_T_min 0.7092
_exptl_absorpt_correction_type multi-scan
_exptl_absorpt_process_details SADABS
_exptl_crystal_colour gold
_exptl_crystal_density_diffrn 1.473
_exptl_crystal_density_method 'not measured'
_exptl_crystal_description block
_exptl_crystal_F_000 2192
_exptl_crystal_size_max 0.38
_exptl_crystal_size_mid 0.36
_exptl_crystal_size_min 0.34
_refine_diff_density_max 0.412
_refine_diff_density_min -0.487
_refine_diff_density_rms 0.084
_refine_ls_extinction_method none
_refine_ls_goodness_of_fit_ref 1.046
_refine_ls_hydrogen_treatment mixed
_refine_ls_matrix_type full
_refine_ls_number_parameters 595
_refine_ls_number_reflns 7957
_refine_ls_number_restraints 0
_refine_ls_restrained_S_all 1.046
_refine_ls_R_factor_all 0.0636
_refine_ls_R_factor_gt 0.0447
_refine_ls_shift/su_max 0.000
_refine_ls_shift/su_mean 0.000
_refine_ls_structure_factor_coef Fsqd
_refine_ls_weighting_details 'calc w=1/[\s^2^(Fo^2^)+(0.0314P)^2^+5.8673P] where P=(Fo^2^+2Fc^2^)/3'
_refine_ls_weighting_scheme calc
_refine_ls_wR_factor_gt 0.0968
_refine_ls_wR_factor_ref 0.1104
_reflns_number_gt 6226
_reflns_number_total 7957
_reflns_threshold_expression >2sigma(I)
_cod_data_source_file ic100816u_si_003_04.cif
_cod_data_source_block glu304
_cod_depositor_comments
;
The following automatic conversions were performed:

'_symmetry_cell_setting' value 'Monoclinic' changed to 'monoclinic'
according to the built-in table from CIF Core dictionary named
'cif_core.dic' version 2.4.1 from 2010-06-29.

Automatic conversion script
Id: cif_fix_values 1646 2011-03-28 12:23:43Z adriana 
;
_cod_database_code 4316384

loop_
_symmetry_equiv_pos_as_xyz
'x, y, z'
'-x+1/2, y+1/2, -z+1/2'
'-x, -y, -z'
'x-1/2, -y-1/2, z-1/2'

loop_
_atom_site_label
_atom_site_type_symbol
_atom_site_fract_x
_atom_site_fract_y
_atom_site_fract_z
_atom_site_U_iso_or_equiv
_atom_site_adp_type
_atom_site_occupancy
_atom_site_symmetry_multiplicity
_atom_site_calc_flag
_atom_site_refinement_flags
_atom_site_disorder_assembly
_atom_site_disorder_group
C1 C 0.2689(3) 0.19866(12) 0.1522(3) 0.0251(9) Uani 1 1 d . . .
H1A H 0.2531 0.2283 0.1626 0.038 Uiso 1 1 calc R . .
H1B H 0.2209 0.1886 0.0879 0.038 Uiso 1 1 calc R . .
H1C H 0.3494 0.1951 0.1451 0.038 Uiso 1 1 calc R . .
C2 C 0.2425(3) 0.17353(11) 0.2475(3) 0.0192(8) Uani 1 1 d . . .
C3 C 0.1177(3) 0.18443(11) 0.2622(3) 0.0205(8) Uani 1 1 d . . .
H3A H 0.0710 0.1861 0.1913 0.025 Uiso 1 1 calc R . .
H3B H 0.1180 0.2126 0.2942 0.025 Uiso 1 1 calc R . .
C4 C 0.3325(3) 0.18692(11) 0.3430(3) 0.0194(8) Uani 1 1 d . . .
H4A H 0.3471 0.2172 0.3359 0.023 Uiso 1 1 calc R . .
H4B H 0.4046 0.1722 0.3371 0.023 Uiso 1 1 calc R . .
C5 C 0.2519(3) 0.12664(11) 0.2184(3) 0.0188(8) Uani 1 1 d . . .
H5A H 0.3174 0.1235 0.1795 0.023 Uiso 1 1 calc R . .
H5B H 0.1823 0.1189 0.1691 0.023 Uiso 1 1 calc R . .
C6 C -0.0686(3) 0.18002(11) 0.3807(3) 0.0184(8) Uani 1 1 d . . .
C7 C -0.1312(3) 0.20696(13) 0.3105(3) 0.0279(9) Uani 1 1 d . . .
H7 H -0.1172 0.2084 0.2394 0.033 Uiso 1 1 calc R . .
C8 C -0.2151(3) 0.23222(13) 0.3435(4) 0.0337(11) Uani 1 1 d . . .
H8 H -0.2574 0.2511 0.2952 0.040 Uiso 1 1 calc R . .
C9 C -0.2365(3) 0.22975(13) 0.4459(3) 0.0319(10) Uani 1 1 d . . .
H9 H -0.2943 0.2466 0.4680 0.038 Uiso 1 1 calc R . .
C10 C -0.1740(3) 0.20270(13) 0.5168(3) 0.0298(10) Uani 1 1 d . . .
H10 H -0.1878 0.2014 0.5879 0.036 Uiso 1 1 calc R . .
C11 C -0.0909(3) 0.17751(12) 0.4837(3) 0.0244(9) Uani 1 1 d . . .
H11 H -0.0493 0.1585 0.5319 0.029 Uiso 1 1 calc R . .
C12 C -0.0308(3) 0.10989(11) 0.2542(3) 0.0177(8) Uani 1 1 d . . .
C13 C -0.0700(3) 0.11614(12) 0.1471(3) 0.0219(9) Uani 1 1 d . . .
H13 H -0.0551 0.1418 0.1146 0.026 Uiso 1 1 calc R . .
C14 C -0.1307(3) 0.08491(12) 0.0874(3) 0.0256(9) Uani 1 1 d . . .
H14 H -0.1563 0.0893 0.0142 0.031 Uiso 1 1 calc R . .
C15 C -0.1542(3) 0.04747(13) 0.1338(3) 0.0273(9) Uani 1 1 d . . .
H15 H -0.1976 0.0266 0.0930 0.033 Uiso 1 1 calc R . .
C16 C -0.1143(3) 0.04056(12) 0.2399(3) 0.0239(9) Uani 1 1 d . . .
H16 H -0.1290 0.0148 0.2719 0.029 Uiso 1 1 calc R . .
C17 C -0.0529(3) 0.07152(12) 0.2988(3) 0.0211(9) Uani 1 1 d . . .
H17 H -0.0251 0.0666 0.3714 0.025 Uiso 1 1 calc R . .
C18 C 0.2275(3) 0.22511(11) 0.5121(3) 0.0186(8) Uani 1 1 d . . .
C19 C 0.2581(3) 0.26508(12) 0.4822(3) 0.0226(9) Uani 1 1 d . . .
H19 H 0.3149 0.2684 0.4380 0.027 Uiso 1 1 calc R . .
C20 C 0.2052(3) 0.29987(12) 0.5173(3) 0.0267(9) Uani 1 1 d . . .
H20 H 0.2268 0.3270 0.4977 0.032 Uiso 1 1 calc R . .
C21 C 0.1212(3) 0.29538(13) 0.5806(3) 0.0283(9) Uani 1 1 d . . .
H21 H 0.0846 0.3194 0.6032 0.034 Uiso 1 1 calc R . .
C22 C 0.0906(3) 0.25621(13) 0.6109(3) 0.0296(10) Uani 1 1 d . . .
H22 H 0.0331 0.2532 0.6546 0.035 Uiso 1 1 calc R . .
C23 C 0.1438(3) 0.22125(12) 0.5774(3) 0.0233(9) Uani 1 1 d . . .
H23 H 0.1232 0.1943 0.5991 0.028 Uiso 1 1 calc R . .
C24 C 0.4353(3) 0.18149(11) 0.5658(3) 0.0187(8) Uani 1 1 d . . .
C25 C 0.5302(3) 0.15895(12) 0.5455(3) 0.0238(9) Uani 1 1 d . . .
H25 H 0.5291 0.1453 0.4795 0.029 Uiso 1 1 calc R . .
C26 C 0.6268(3) 0.15663(13) 0.6227(3) 0.0283(10) Uani 1 1 d . . .
H26 H 0.6907 0.1408 0.6091 0.034 Uiso 1 1 calc R . .
C27 C 0.6314(3) 0.17684(13) 0.7182(3) 0.0295(10) Uani 1 1 d . . .
H27 H 0.6979 0.1751 0.7699 0.035 Uiso 1 1 calc R . .
C28 C 0.5381(3) 0.19970(12) 0.7381(3) 0.0272(9) Uani 1 1 d . . .
H28 H 0.5403 0.2139 0.8036 0.033 Uiso 1 1 calc R . .
C29 C 0.4409(3) 0.20188(12) 0.6620(3) 0.0233(9) Uani 1 1 d . . .
H29 H 0.3772 0.2177 0.6762 0.028 Uiso 1 1 calc R . .
C30 C 0.4229(3) 0.07881(11) 0.3577(3) 0.0204(8) Uani 1 1 d . . .
C31 C 0.5014(3) 0.08892(12) 0.2906(3) 0.0225(9) Uani 1 1 d . . .
H31 H 0.4755 0.1009 0.2233 0.027 Uiso 1 1 calc R . .
C32 C 0.6169(3) 0.08164(13) 0.3217(3) 0.0278(10) Uani 1 1 d . . .
H32 H 0.6698 0.0894 0.2764 0.033 Uiso 1 1 calc R . .
C33 C 0.6555(3) 0.06314(13) 0.4186(3) 0.0285(10) Uani 1 1 d . . .
H33 H 0.7346 0.0579 0.4392 0.034 Uiso 1 1 calc R . .
C34 C 0.5785(3) 0.05236(12) 0.4853(3) 0.0285(10) Uani 1 1 d . . .
H34 H 0.6043 0.0394 0.5514 0.034 Uiso 1 1 calc R . .
C35 C 0.4637(3) 0.06064(12) 0.4549(3) 0.0253(9) Uani 1 1 d . . .
H35 H 0.4115 0.0537 0.5015 0.030 Uiso 1 1 calc R . .
C36 C 0.2114(3) 0.03982(12) 0.2704(3) 0.0207(9) Uani 1 1 d . . .
C37 C 0.1684(3) 0.03363(12) 0.1650(3) 0.0252(9) Uani 1 1 d . . .
H37 H 0.1695 0.0559 0.1160 0.030 Uiso 1 1 calc R . .
C38 C 0.1232(3) -0.00508(13) 0.1298(3) 0.0288(10) Uani 1 1 d . . .
H38 H 0.0934 -0.0088 0.0572 0.035 Uiso 1 1 calc R . .
C39 C 0.1215(3) -0.03775(13) 0.1991(4) 0.0321(10) Uani 1 1 d . . .
H39 H 0.0907 -0.0640 0.1745 0.039 Uiso 1 1 calc R . .
C40 C 0.1651(3) -0.03219(12) 0.3054(4) 0.0300(10) Uani 1 1 d . . .
H40 H 0.1648 -0.0547 0.3537 0.036 Uiso 1 1 calc R . .
C41 C 0.2089(3) 0.00630(12) 0.3407(3) 0.0234(9) Uani 1 1 d . . .
H41 H 0.2377 0.0100 0.4135 0.028 Uiso 1 1 calc R . .
C42 C 0.2117(3) 0.08093(12) 0.7278(3) 0.0209(8) Uani 1 1 d . . .
H42A H 0.2091 0.1099 0.7542 0.025 Uiso 1 1 calc R . .
H42B H 0.1700 0.0629 0.7719 0.025 Uiso 1 1 calc R . .
C43 C 0.3338(3) 0.06680(12) 0.7385(3) 0.0204(8) Uani 1 1 d . . .
C44 C 0.4298(3) 0.09242(12) 0.7273(3) 0.0234(9) Uani 1 1 d . . .
H44 H 0.4273 0.1227 0.7084 0.028 Uiso 1 1 calc R . .
C45 C 0.5297(3) 0.06736(12) 0.7490(3) 0.0252(9) Uani 1 1 d . . .
H45 H 0.6097 0.0772 0.7488 0.030 Uiso 1 1 calc R . .
C46 C 0.4966(3) 0.02640(12) 0.7727(3) 0.0223(9) Uani 1 1 d . . .
H46 H 0.5491 0.0022 0.7921 0.027 Uiso 1 1 calc R . .
C47 C 0.3762(3) 0.02573(12) 0.7657(3) 0.0209(8) Uani 1 1 d . . .
H47 H 0.3291 0.0009 0.7789 0.025 Uiso 1 1 calc R . .
C48 C 0.3505(3) 0.09352(13) 0.9827(3) 0.0258(9) Uani 1 1 d . . .
H48 H 0.2682 0.1016 0.9682 0.031 Uiso 1 1 calc R . .
C49 C 0.4443(3) 0.11946(13) 0.9713(3) 0.0286(10) Uani 1 1 d . . .
H49 H 0.4397 0.1492 0.9472 0.034 Uiso 1 1 calc R . .
C50 C 0.5464(3) 0.09612(12) 1.0001(3) 0.0270(9) Uani 1 1 d . . .
H50 H 0.6258 0.1065 0.9994 0.032 Uiso 1 1 calc R . .
C51 C 0.5155(3) 0.05517(13) 1.0289(3) 0.0244(9) Uani 1 1 d . . .
H51 H 0.5691 0.0317 1.0521 0.029 Uiso 1 1 calc R . .
C52 C 0.3944(3) 0.05377(13) 1.0185(3) 0.0254(9) Uani 1 1 d . . .
H52 H 0.3480 0.0289 1.0329 0.030 Uiso 1 1 calc R . .
Cu1 Cu 0.18883(3) 0.119037(13) 0.46094(4) 0.01696(12) Uani 1 1 d . . .
F1 F 0.0226(2) 0.18804(8) 0.96291(19) 0.0403(6) Uani 1 1 d . . .
F2 F -0.11944(18) 0.14793(7) 0.87845(19) 0.0342(6) Uani 1 1 d . . .
F3 F 0.1226(2) 0.17886(8) 0.8272(2) 0.0471(7) Uani 1 1 d . . .
F4 F -0.0193(2) 0.13868(8) 0.74268(19) 0.0428(6) Uani 1 1 d . . .
F5 F -0.0583(2) 0.20405(8) 0.7957(2) 0.0406(6) Uani 1 1 d . . .
F6 F 0.06046(18) 0.12275(7) 0.90998(19) 0.0350(6) Uani 1 1 d . . .
Fe1 Fe 0.44354(4) 0.068431(16) 0.87621(4) 0.01895(14) Uani 1 1 d . . .
P1 P 0.04663(7) 0.14834(3) 0.34363(8) 0.0171(2) Uani 1 1 d . . .
P2 P 0.29875(7) 0.17770(3) 0.47785(8) 0.0174(2) Uani 1 1 d . . .
P3 P 0.26959(8) 0.08905(3) 0.32792(8) 0.0179(2) Uani 1 1 d . . .
P4 P 0.14067(8) 0.07869(3) 0.58891(8) 0.0209(2) Uani 1 1 d . . .
P5 P 0.00173(8) 0.16367(3) 0.85268(9) 0.0247(2) Uani 1 1 d . . .
H1P H 0.035(3) 0.0814(12) 0.602(3) 0.031(11) Uiso 1 1 d . . .
H2P H 0.143(3) 0.0381(12) 0.571(3) 0.026(10) Uiso 1 1 d . . .

loop_
_atom_site_aniso_label
_atom_site_aniso_U_11
_atom_site_aniso_U_22
_atom_site_aniso_U_33
_atom_site_aniso_U_23
_atom_site_aniso_U_13
_atom_site_aniso_U_12
C1 0.032(2) 0.023(2) 0.021(2) 0.0038(18) 0.0052(17) -0.0010(17)
C2 0.0223(19) 0.019(2) 0.015(2) 0.0026(17) 0.0011(15) 0.0009(15)
C3 0.0213(19) 0.017(2) 0.022(2) 0.0023(17) -0.0001(16) 0.0000(15)
C4 0.0190(18) 0.0182(19) 0.021(2) -0.0020(17) 0.0028(15) -0.0035(15)
C5 0.0202(18) 0.019(2) 0.017(2) 0.0020(17) 0.0024(15) -0.0027(15)
C6 0.0210(18) 0.0150(19) 0.019(2) -0.0021(17) 0.0013(16) -0.0017(15)
C7 0.031(2) 0.030(2) 0.022(2) -0.0024(19) 0.0024(17) 0.0059(18)
C8 0.033(2) 0.031(2) 0.035(3) 0.002(2) -0.0017(19) 0.0156(19)
C9 0.029(2) 0.033(2) 0.034(3) -0.008(2) 0.0080(19) 0.0042(18)
C10 0.030(2) 0.033(2) 0.028(3) -0.002(2) 0.0095(18) -0.0028(18)
C11 0.023(2) 0.024(2) 0.026(2) 0.0013(19) 0.0046(17) 0.0005(16)
C12 0.0152(17) 0.0179(19) 0.020(2) 0.0004(17) 0.0022(15) 0.0015(14)
C13 0.0250(19) 0.022(2) 0.018(2) 0.0012(17) 0.0007(16) -0.0025(16)
C14 0.024(2) 0.031(2) 0.020(2) -0.0021(19) -0.0014(17) 0.0007(17)
C15 0.024(2) 0.030(2) 0.027(3) -0.006(2) 0.0023(17) -0.0055(17)
C16 0.0233(19) 0.020(2) 0.028(3) -0.0001(18) 0.0032(17) -0.0056(16)
C17 0.0181(18) 0.025(2) 0.020(2) 0.0001(18) 0.0016(15) -0.0002(15)
C18 0.0202(18) 0.020(2) 0.013(2) -0.0010(16) -0.0059(15) 0.0004(15)
C19 0.0230(19) 0.020(2) 0.024(2) 0.0010(18) 0.0001(16) 0.0013(15)
C20 0.032(2) 0.021(2) 0.026(3) 0.0035(19) -0.0019(18) -0.0001(17)
C21 0.036(2) 0.022(2) 0.025(3) -0.0002(19) -0.0015(18) 0.0076(17)
C22 0.032(2) 0.030(2) 0.028(3) -0.003(2) 0.0070(18) 0.0024(18)
C23 0.026(2) 0.022(2) 0.021(2) -0.0009(18) -0.0002(16) 0.0002(16)
C24 0.0216(19) 0.0143(19) 0.018(2) -0.0001(17) -0.0026(15) -0.0047(14)
C25 0.026(2) 0.024(2) 0.021(2) 0.0017(18) 0.0016(17) -0.0026(16)
C26 0.0185(19) 0.030(2) 0.035(3) 0.005(2) -0.0002(17) -0.0008(16)
C27 0.026(2) 0.028(2) 0.030(3) 0.003(2) -0.0114(18) -0.0086(17)
C28 0.032(2) 0.021(2) 0.025(3) 0.0004(19) -0.0053(18) -0.0063(17)
C29 0.0228(19) 0.018(2) 0.028(3) 0.0010(18) -0.0004(17) 0.0000(15)
C30 0.0250(19) 0.0123(18) 0.023(2) -0.0050(17) -0.0008(16) 0.0026(15)
C31 0.0236(19) 0.022(2) 0.022(2) -0.0025(18) 0.0027(16) 0.0020(16)
C32 0.025(2) 0.031(2) 0.029(3) -0.002(2) 0.0079(18) 0.0012(17)
C33 0.023(2) 0.030(2) 0.030(3) -0.003(2) -0.0025(18) 0.0072(17)
C34 0.032(2) 0.025(2) 0.026(3) 0.0014(19) -0.0018(18) 0.0091(17)
C35 0.026(2) 0.024(2) 0.025(3) 0.0026(19) 0.0038(17) -0.0016(16)
C36 0.0172(18) 0.021(2) 0.024(2) -0.0036(18) 0.0026(16) 0.0010(15)
C37 0.024(2) 0.026(2) 0.026(3) -0.0036(19) 0.0056(17) -0.0015(16)
C38 0.029(2) 0.031(2) 0.026(3) -0.008(2) 0.0019(18) -0.0006(18)
C39 0.026(2) 0.026(2) 0.044(3) -0.012(2) 0.004(2) -0.0043(17)
C40 0.028(2) 0.016(2) 0.047(3) 0.001(2) 0.006(2) 0.0019(16)
C41 0.0221(19) 0.021(2) 0.026(2) -0.0024(18) 0.0006(16) -0.0019(15)
C42 0.0241(19) 0.023(2) 0.015(2) 0.0027(17) 0.0004(15) 0.0016(16)
C43 0.0228(19) 0.022(2) 0.016(2) -0.0010(17) 0.0017(16) 0.0003(15)
C44 0.029(2) 0.020(2) 0.020(2) 0.0030(18) 0.0030(17) -0.0016(16)
C45 0.0206(19) 0.029(2) 0.026(3) 0.0023(19) 0.0047(17) -0.0012(16)
C46 0.028(2) 0.020(2) 0.018(2) -0.0003(17) 0.0021(16) 0.0045(16)
C47 0.0236(19) 0.019(2) 0.020(2) -0.0005(17) 0.0010(16) -0.0033(15)
C48 0.030(2) 0.033(2) 0.013(2) -0.0020(19) 0.0016(17) 0.0096(18)
C49 0.037(2) 0.021(2) 0.025(3) -0.0062(19) -0.0038(18) 0.0034(17)
C50 0.028(2) 0.026(2) 0.024(3) -0.0065(19) -0.0028(17) -0.0029(17)
C51 0.029(2) 0.031(2) 0.011(2) -0.0022(18) -0.0023(16) 0.0040(17)
C52 0.031(2) 0.031(2) 0.015(2) -0.0021(18) 0.0044(17) -0.0032(17)
Cu1 0.0189(2) 0.0154(2) 0.0160(3) 0.00083(19) 0.00074(18) 0.00004(17)
F1 0.0445(14) 0.0426(16) 0.0309(16) -0.0120(12) -0.0035(11) 0.0020(12)
F2 0.0235(12) 0.0405(15) 0.0382(16) 0.0069(12) 0.0032(10) 0.0009(10)
F3 0.0427(15) 0.0385(16) 0.065(2) 0.0015(14) 0.0244(14) -0.0083(12)
F4 0.0608(17) 0.0385(15) 0.0282(16) -0.0113(12) 0.0044(12) 0.0051(13)
F5 0.0556(16) 0.0290(14) 0.0374(17) 0.0119(12) 0.0078(12) 0.0107(12)
F6 0.0303(12) 0.0331(14) 0.0409(16) 0.0077(12) 0.0032(11) 0.0083(10)
Fe1 0.0206(3) 0.0178(3) 0.0177(3) 0.0003(2) 0.0006(2) 0.0003(2)
P1 0.0186(5) 0.0152(5) 0.0171(6) 0.0006(4) 0.0010(4) 0.0005(4)
P2 0.0183(5) 0.0151(5) 0.0179(6) -0.0001(4) 0.0003(4) -0.0007(4)
P3 0.0199(5) 0.0164(5) 0.0170(6) -0.0005(4) 0.0015(4) 0.0018(4)
P4 0.0225(5) 0.0196(5) 0.0194(6) 0.0025(4) -0.0005(4) -0.0023(4)
P5 0.0263(5) 0.0224(5) 0.0257(7) 0.0006(5) 0.0046(4) 0.0014(4)

loop_
_atom_type_symbol
_atom_type_description
_atom_type_scat_dispersion_real
_atom_type_scat_dispersion_imag
_atom_type_scat_source
C C 0.0033 0.0016 'International Tables Vol C Tables 4.2.6.8 and 6.1.1.4'
H H 0.0000 0.0000 'International Tables Vol C Tables 4.2.6.8 and 6.1.1.4'
F F 0.0171 0.0103 'International Tables Vol C Tables 4.2.6.8 and 6.1.1.4'
P P 0.1023 0.0942 'International Tables Vol C Tables 4.2.6.8 and 6.1.1.4'
Fe Fe 0.3463 0.8444 'International Tables Vol C Tables 4.2.6.8 and 6.1.1.4'
Cu Cu 0.3201 1.2651 'International Tables Vol C Tables 4.2.6.8 and 6.1.1.4'

loop_
_geom_angle_atom_site_label_1
_geom_angle_atom_site_label_2
_geom_angle_atom_site_label_3
_geom_angle
_geom_angle_site_symmetry_1
_geom_angle_site_symmetry_3
_geom_angle_publ_flag
C1 C2 C4 106.3(3) . . ?
C1 C2 C5 106.6(3) . . ?
C4 C2 C5 112.9(3) . . ?
C1 C2 C3 106.9(3) . . ?
C4 C2 C3 113.2(3) . . ?
C5 C2 C3 110.4(3) . . ?
C2 C3 P1 116.9(3) . . ?
C2 C4 P2 117.8(2) . . ?
C2 C5 P3 117.0(3) . . ?
C7 C6 C11 119.6(3) . . ?
C7 C6 P1 122.0(3) . . ?
C11 C6 P1 118.4(3) . . ?
C6 C7 C8 120.2(4) . . ?
C9 C8 C7 119.9(4) . . ?
C8 C9 C10 120.1(4) . . ?
C9 C10 C11 119.9(4) . . ?
C6 C11 C10 120.2(4) . . ?
C13 C12 C17 118.3(3) . . ?
C13 C12 P1 125.4(3) . . ?
C17 C12 P1 116.4(3) . . ?
C14 C13 C12 120.3(4) . . ?
C15 C14 C13 120.6(4) . . ?
C14 C15 C16 119.8(4) . . ?
C17 C16 C15 119.5(4) . . ?
C16 C17 C12 121.6(4) . . ?
C23 C18 C19 118.9(3) . . ?
C23 C18 P2 117.9(3) . . ?
C19 C18 P2 123.1(3) . . ?
C20 C19 C18 119.8(3) . . ?
C21 C20 C19 120.5(4) . . ?
C22 C21 C20 120.3(4) . . ?
C21 C22 C23 119.7(4) . . ?
C22 C23 C18 120.9(4) . . ?
C29 C24 C25 118.6(3) . . ?
C29 C24 P2 119.7(3) . . ?
C25 C24 P2 121.0(3) . . ?
C24 C25 C26 119.6(4) . . ?
C27 C26 C25 121.3(4) . . ?
C26 C27 C28 119.2(4) . . ?
C27 C28 C29 119.9(4) . . ?
C24 C29 C28 121.3(4) . . ?
C35 C30 C31 118.2(3) . . ?
C35 C30 P3 117.4(3) . . ?
C31 C30 P3 124.4(3) . . ?
C32 C31 C30 120.4(4) . . ?
C31 C32 C33 120.4(4) . . ?
C34 C33 C32 119.8(4) . . ?
C35 C34 C33 119.5(4) . . ?
C34 C35 C30 121.6(3) . . ?
C37 C36 C41 118.4(4) . . ?
C37 C36 P3 125.2(3) . . ?
C41 C36 P3 116.4(3) . . ?
C36 C37 C38 120.5(4) . . ?
C39 C38 C37 120.7(4) . . ?
C38 C39 C40 119.6(4) . . ?
C41 C40 C39 119.8(4) . . ?
C40 C41 C36 121.0(4) . . ?
C43 C42 P4 111.5(3) . . ?
C44 C43 C47 107.2(3) . . ?
C44 C43 C42 126.1(3) . . ?
C47 C43 C42 126.6(3) . . ?
C44 C43 Fe1 69.9(2) . . ?
C47 C43 Fe1 69.9(2) . . ?
C42 C43 Fe1 123.6(3) . . ?
C45 C44 C43 108.0(3) . . ?
C45 C44 Fe1 70.1(2) . . ?
C43 C44 Fe1 68.9(2) . . ?
C46 C45 C44 108.3(3) . . ?
C46 C45 Fe1 70.0(2) . . ?
C44 C45 Fe1 69.2(2) . . ?
C45 C46 C47 108.0(3) . . ?
C45 C46 Fe1 69.7(2) . . ?
C47 C46 Fe1 69.2(2) . . ?
C46 C47 C43 108.4(3) . . ?
C46 C47 Fe1 70.2(2) . . ?
C43 C47 Fe1 68.8(2) . . ?
C49 C48 C52 107.7(3) . . ?
C49 C48 Fe1 69.4(2) . . ?
C52 C48 Fe1 69.9(2) . . ?
C48 C49 C50 108.5(4) . . ?
C48 C49 Fe1 70.0(2) . . ?
C50 C49 Fe1 70.1(2) . . ?
C49 C50 C51 107.9(3) . . ?
C49 C50 Fe1 69.2(2) . . ?
C51 C50 Fe1 69.8(2) . . ?
C52 C51 C50 107.5(3) . . ?
C52 C51 Fe1 69.6(2) . . ?
C50 C51 Fe1 69.5(2) . . ?
C51 C52 C48 108.4(4) . . ?
C51 C52 Fe1 69.8(2) . . ?
C48 C52 Fe1 69.4(2) . . ?
P4 Cu1 P2 128.01(4) . . ?
P4 Cu1 P1 118.36(4) . . ?
P2 Cu1 P1 94.50(4) . . ?
P4 Cu1 P3 119.15(4) . . ?
P2 Cu1 P3 96.77(4) . . ?
P1 Cu1 P3 92.00(4) . . ?
C43 Fe1 C49 118.96(16) . . ?
C43 Fe1 C44 41.18(14) . . ?
C49 Fe1 C44 104.42(17) . . ?
C43 Fe1 C47 41.24(14) . . ?
C49 Fe1 C47 156.56(15) . . ?
C44 Fe1 C47 68.74(15) . . ?
C43 Fe1 C48 104.41(15) . . ?
C49 Fe1 C48 40.54(16) . . ?
C44 Fe1 C48 120.05(16) . . ?
C47 Fe1 C48 122.08(15) . . ?
C43 Fe1 C50 155.80(16) . . ?
C49 Fe1 C50 40.77(15) . . ?
C44 Fe1 C50 120.89(16) . . ?
C47 Fe1 C50 161.85(15) . . ?
C48 Fe1 C50 68.47(16) . . ?
C43 Fe1 C52 122.31(15) . . ?
C49 Fe1 C52 68.20(17) . . ?
C44 Fe1 C52 157.54(15) . . ?
C47 Fe1 C52 109.14(16) . . ?
C48 Fe1 C52 40.72(15) . . ?
C50 Fe1 C52 68.19(16) . . ?
C43 Fe1 C45 68.99(15) . . ?
C49 Fe1 C45 122.04(17) . . ?
C44 Fe1 C45 40.74(15) . . ?
C47 Fe1 C45 68.20(15) . . ?
C48 Fe1 C45 157.07(16) . . ?
C50 Fe1 C45 108.11(16) . . ?
C52 Fe1 C45 161.00(16) . . ?
C43 Fe1 C51 160.21(15) . . ?
C49 Fe1 C51 68.53(16) . . ?
C44 Fe1 C51 158.42(15) . . ?
C47 Fe1 C51 125.64(16) . . ?
C48 Fe1 C51 68.63(15) . . ?
C50 Fe1 C51 40.66(15) . . ?
C52 Fe1 C51 40.60(15) . . ?
C45 Fe1 C51 124.51(15) . . ?
C43 Fe1 C46 69.02(15) . . ?
C49 Fe1 C46 159.61(16) . . ?
C44 Fe1 C46 68.44(15) . . ?
C47 Fe1 C46 40.54(14) . . ?
C48 Fe1 C46 159.62(16) . . ?
C50 Fe1 C46 125.26(15) . . ?
C52 Fe1 C46 125.44(16) . . ?
C45 Fe1 C46 40.34(15) . . ?
C51 Fe1 C46 110.74(15) . . ?
C6 P1 C12 102.26(16) . . ?
C6 P1 C3 102.97(16) . . ?
C12 P1 C3 107.33(17) . . ?
C6 P1 Cu1 124.51(13) . . ?
C12 P1 Cu1 112.63(12) . . ?
C3 P1 Cu1 105.84(12) . . ?
C18 P2 C24 101.33(17) . . ?
C18 P2 C4 105.41(17) . . ?
C24 P2 C4 105.38(16) . . ?
C18 P2 Cu1 115.42(12) . . ?
C24 P2 Cu1 123.58(12) . . ?
C4 P2 Cu1 104.18(12) . . ?
C36 P3 C30 103.37(16) . . ?
C36 P3 C5 105.40(18) . . ?
C30 P3 C5 105.70(17) . . ?
C36 P3 Cu1 119.07(12) . . ?
C30 P3 Cu1 115.86(13) . . ?
C5 P3 Cu1 106.31(12) . . ?
C42 P4 Cu1 123.62(13) . . ?
F3 P5 F5 90.69(14) . . ?
F3 P5 F1 90.49(14) . . ?
F5 P5 F1 90.32(14) . . ?
F3 P5 F2 179.44(15) . . ?
F5 P5 F2 89.84(13) . . ?
F1 P5 F2 89.70(13) . . ?
F3 P5 F4 89.82(15) . . ?
F5 P5 F4 90.27(14) . . ?
F1 P5 F4 179.33(15) . . ?
F2 P5 F4 89.99(14) . . ?
F3 P5 F6 90.06(14) . . ?
F5 P5 F6 179.24(14) . . ?
F1 P5 F6 89.86(14) . . ?
F2 P5 F6 89.42(13) . . ?
F4 P5 F6 89.55(14) . . ?

loop_
_geom_bond_atom_site_label_1
_geom_bond_atom_site_label_2
_geom_bond_distance
_geom_bond_site_symmetry_2
_geom_bond_publ_flag
C1 C2 1.533(5) . ?
C2 C4 1.555(5) . ?
C2 C5 1.555(5) . ?
C2 C3 1.560(5) . ?
C3 P1 1.844(4) . ?
C4 P2 1.854(4) . ?
C5 P3 1.835(4) . ?
C6 C7 1.378(5) . ?
C6 C11 1.387(5) . ?
C6 P1 1.822(4) . ?
C7 C8 1.398(5) . ?
C8 C9 1.374(6) . ?
C9 C10 1.385(6) . ?
C10 C11 1.389(5) . ?
C12 C13 1.393(5) . ?
C12 C17 1.396(5) . ?
C12 P1 1.830(4) . ?
C13 C14 1.390(5) . ?
C14 C15 1.385(6) . ?
C15 C16 1.386(6) . ?
C16 C17 1.384(5) . ?
C18 C23 1.397(5) . ?
C18 C19 1.400(5) . ?
C18 P2 1.824(4) . ?
C19 C20 1.387(5) . ?
C20 C21 1.384(5) . ?
C21 C22 1.378(6) . ?
C22 C23 1.385(5) . ?
C24 C29 1.385(5) . ?
C24 C25 1.395(5) . ?
C24 P2 1.830(4) . ?
C25 C26 1.397(5) . ?
C26 C27 1.376(6) . ?
C27 C28 1.384(6) . ?
C28 C29 1.393(5) . ?
C30 C35 1.391(5) . ?
C30 C31 1.398(5) . ?
C30 P3 1.831(4) . ?
C31 C32 1.386(5) . ?
C32 C33 1.388(6) . ?
C33 C34 1.386(5) . ?
C34 C35 1.384(5) . ?
C36 C37 1.381(5) . ?
C36 C41 1.404(5) . ?
C36 P3 1.829(4) . ?
C37 C38 1.397(5) . ?
C38 C39 1.373(6) . ?
C39 C40 1.391(6) . ?
C40 C41 1.386(5) . ?
C42 C43 1.504(5) . ?
C42 P4 1.848(4) . ?
C43 C44 1.429(5) . ?
C43 C47 1.432(5) . ?
C43 Fe1 2.025(4) . ?
C44 C45 1.423(5) . ?
C44 Fe1 2.038(4) . ?
C45 C46 1.415(5) . ?
C45 Fe1 2.050(4) . ?
C46 C47 1.418(5) . ?
C46 Fe1 2.054(4) . ?
C47 Fe1 2.040(4) . ?
C48 C49 1.414(6) . ?
C48 C52 1.424(5) . ?
C48 Fe1 2.044(4) . ?
C49 C50 1.423(5) . ?
C49 Fe1 2.037(4) . ?
C50 C51 1.425(5) . ?
C50 Fe1 2.048(4) . ?
C51 C52 1.423(5) . ?
C51 Fe1 2.053(4) . ?
C52 Fe1 2.050(4) . ?
Cu1 P4 2.2278(12) . ?
Cu1 P2 2.2781(11) . ?
Cu1 P1 2.2817(11) . ?
Cu1 P3 2.2883(11) . ?
F1 P5 1.598(3) . ?
F2 P5 1.605(2) . ?
F3 P5 1.594(2) . ?
F4 P5 1.605(3) . ?
F5 P5 1.597(3) . ?
F6 P5 1.607(2) . ?
